data_4307082
loop_
_publ_author_name
'Eric C. Brown'
'Itsik Bar-Nahum'
'John T. York'
'Nermeen W. Aboelella'
'William B. Tolman'

_publ_section_title
;
Ligand Structural Effects on Cu2S2 Bonding and Reactivity in Side-On
Disulfido-Bridged Dicopper Complexes
;
_journal_name_full 'Inorganic Chemistry'
_journal_page_first 486
_journal_page_last 496
_journal_paper_doi 10.1021/ic061589r
_journal_volume 46
_journal_year 2007
_chemical_formula_moiety 'C58 H66 Cu2 N4 S2'
_chemical_formula_sum 'C58 H66 Cu2 N4 S2'
_chemical_formula_weight 1010.35
_chemical_name_common 05031
_chemical_name_systematic
; 
 ? 
;
_space_group_IT_number 14
_symmetry_cell_setting monoclinic
_symmetry_space_group_name_Hall '-P 2ybc'
_symmetry_space_group_name_H-M 'P 1 21/c 1'
_atom_sites_solution_hydrogens geom
_atom_sites_solution_primary direct
_atom_sites_solution_secondary difmap
_audit_creation_method SHELXL-97
_cell_angle_alpha 90.00
_cell_angle_beta 94.563(7)
_cell_angle_gamma 90.00
_cell_formula_units_Z 2
_cell_length_a 12.857(5)
_cell_length_b 8.352(3)
_cell_length_c 24.115(9)
_cell_measurement_reflns_used 3008
_cell_measurement_temperature 173(2)
_cell_measurement_theta_max 25.03
_cell_measurement_theta_min 2.23
_cell_volume 2581.3(17)
_computing_cell_refinement 'SAINT, Bruker'
_computing_data_collection 'SMART, Bruker'
_computing_data_reduction 'SAINT, Bruker'
_computing_molecular_graphics 'SHELXTL, Bruker'
_computing_publication_material 'Bruker SHELXTL'
_computing_structure_refinement 'SHELXL-97 (Sheldrick, 1997)'
_computing_structure_solution 'SHELXS-97 (Sheldrick, 1990)'
_diffrn_ambient_temperature 173(2)
_diffrn_measured_fraction_theta_full 0.997
_diffrn_measured_fraction_theta_max 0.997
_diffrn_measurement_device_type 'Siemens SMART Platform CCD'
_diffrn_measurement_method 'area detector, omega scans'
_diffrn_radiation_monochromator graphite
_diffrn_radiation_source 'normal-focus sealed tube'
_diffrn_radiation_type MoK\a
_diffrn_radiation_wavelength 0.71073
_diffrn_reflns_av_R_equivalents 0.0377
_diffrn_reflns_av_sigmaI/netI 0.0330
_diffrn_reflns_limit_h_max 15
_diffrn_reflns_limit_h_min -15
_diffrn_reflns_limit_k_max 9
_diffrn_reflns_limit_k_min -9
_diffrn_reflns_limit_l_max 27
_diffrn_reflns_limit_l_min -28
_diffrn_reflns_number 19381
_diffrn_reflns_theta_full 25.06
_diffrn_reflns_theta_max 25.06
_diffrn_reflns_theta_min 1.59
_exptl_absorpt_coefficient_mu 0.946
_exptl_absorpt_correction_T_max 0.8711
_exptl_absorpt_correction_T_min 0.6491
_exptl_absorpt_correction_type multi-scan
_exptl_absorpt_process_details 'SADABS, R. Blessing, 1995'
_exptl_crystal_colour green
_exptl_crystal_density_diffrn 1.300
_exptl_crystal_density_method 'not measured'
_exptl_crystal_description plate
_exptl_crystal_F_000 1064
_exptl_crystal_size_max 0.50
_exptl_crystal_size_mid 0.15
_exptl_crystal_size_min 0.15
_refine_diff_density_max 0.805
_refine_diff_density_min -0.403
_refine_diff_density_rms 0.055
_refine_ls_extinction_method none
_refine_ls_goodness_of_fit_ref 1.051
_refine_ls_hydrogen_treatment riding
_refine_ls_matrix_type full
_refine_ls_number_parameters 298
_refine_ls_number_reflns 4556
_refine_ls_number_restraints 0
_refine_ls_restrained_S_all 1.051
_refine_ls_R_factor_all 0.0513
_refine_ls_R_factor_gt 0.0386
_refine_ls_shift/su_max 0.000
_refine_ls_shift/su_mean 0.000
_refine_ls_structure_factor_coef Fsqd
_refine_ls_weighting_details 'calc w=1/[\s^2^(Fo^2^)+(0.0276P)^2^+2.8302P] where P=(Fo^2^+2Fc^2^)/3'
_refine_ls_weighting_scheme calc
_refine_ls_wR_factor_gt 0.0784
_refine_ls_wR_factor_ref 0.0825
_reflns_number_gt 3758
_reflns_number_total 4556
_reflns_threshold_expression >2sigma(I)
_cod_data_source_file ic061589rsi20060822_025941_3.cif
_cod_data_source_block 05031m
_cod_original_cell_volume 2581.4(17)
_cod_database_code 4307082

loop_
_symmetry_equiv_pos_as_xyz
'x, y, z'
'-x, y+1/2, -z+1/2'
'-x, -y, -z'
'x, -y-1/2, z-1/2'

loop_
_atom_site_label
_atom_site_type_symbol
_atom_site_fract_x
_atom_site_fract_y
_atom_site_fract_z
_atom_site_U_iso_or_equiv
_atom_site_adp_type
_atom_site_occupancy
_atom_site_symmetry_multiplicity
_atom_site_calc_flag
_atom_site_refinement_flags
_atom_site_disorder_assembly
_atom_site_disorder_group
Cu1 Cu 0.59779(2) 0.43649(4) 0.058823(13) 0.02305(10) Uani 1 1 d . . .
S1 S 0.43680(5) 0.44088(9) 0.02097(3) 0.02779(16) Uani 1 1 d . . .
N2 N 0.74524(15) 0.4668(2) 0.06878(9) 0.0235(5) Uani 1 1 d . . .
N1 N 0.58468(16) 0.3117(3) 0.12430(9) 0.0244(5) Uani 1 1 d . . .
C23 C 0.66613(19) 0.2473(3) 0.15236(11) 0.0244(6) Uani 1 1 d . . .
H23A H 0.6519 0.1779 0.1820 0.029 Uiso 1 1 calc R . .
C16 C 0.8431(2) 0.5365(3) -0.01073(11) 0.0306(6) Uani 1 1 d . . .
C11 C 0.79692(18) 0.5856(3) 0.03708(10) 0.0231(6) Uani 1 1 d . . .
C12 C 0.7952(2) 0.7456(3) 0.05400(11) 0.0280(6) Uani 1 1 d . . .
C2 C 0.4231(2) 0.1547(3) 0.12484(11) 0.0272(6) Uani 1 1 d . . .
C22 C 0.77198(19) 0.2697(3) 0.14327(11) 0.0238(6) Uani 1 1 d . . .
C24 C 0.85338(19) 0.1806(3) 0.17780(11) 0.0249(6) Uani 1 1 d . . .
C25 C 0.9431(2) 0.1255(3) 0.15467(12) 0.0308(6) Uani 1 1 d . . .
H25A H 0.9509 0.1439 0.1164 0.037 Uiso 1 1 calc R . .
C1 C 0.48402(19) 0.2843(3) 0.14531(11) 0.0244(6) Uani 1 1 d . . .
C6 C 0.4492(2) 0.3904(3) 0.18471(12) 0.0322(7) Uani 1 1 d . . .
C13 C 0.8452(2) 0.8580(3) 0.02261(12) 0.0363(7) Uani 1 1 d . . .
H13A H 0.8472 0.9671 0.0338 0.044 Uiso 1 1 calc R . .
C26 C 1.0209(2) 0.0448(4) 0.18642(13) 0.0400(7) Uani 1 1 d . . .
H26A H 1.0817 0.0103 0.1699 0.048 Uiso 1 1 calc R . .
C9 C 0.4666(2) 0.0392(3) 0.08428(12) 0.0355(7) Uani 1 1 d . . .
H9A H 0.5218 -0.0253 0.1047 0.043 Uiso 1 1 calc R . .
H9B H 0.5001 0.1022 0.0558 0.043 Uiso 1 1 calc R . .
C28 C 0.9220(2) 0.0662(4) 0.26540(12) 0.0420(7) Uani 1 1 d . . .
H28A H 0.9140 0.0445 0.3035 0.050 Uiso 1 1 calc R . .
C17 C 0.8385(2) 0.3617(4) -0.02748(13) 0.0405(7) Uani 1 1 d . . .
H17A H 0.8827 0.3000 0.0004 0.049 Uiso 1 1 calc R . .
H17B H 0.7659 0.3239 -0.0258 0.049 Uiso 1 1 calc R . .
C21 C 0.80396(19) 0.3810(3) 0.10453(10) 0.0235(6) Uani 1 1 d . . .
H21A H 0.8771 0.3961 0.1041 0.028 Uiso 1 1 calc R . .
C27 C 1.0101(3) 0.0142(4) 0.24193(14) 0.0436(8) Uani 1 1 d . . .
H27A H 1.0630 -0.0421 0.2637 0.052 Uiso 1 1 calc R . .
C3 C 0.3244(2) 0.1353(4) 0.14427(12) 0.0358(7) Uani 1 1 d . . .
H3A H 0.2814 0.0488 0.1309 0.043 Uiso 1 1 calc R . .
C15 C 0.8903(2) 0.6546(4) -0.04118(12) 0.0407(8) Uani 1 1 d . . .
H15A H 0.9221 0.6255 -0.0740 0.049 Uiso 1 1 calc R . .
C29 C 0.8451(2) 0.1493(3) 0.23430(11) 0.0314(6) Uani 1 1 d . . .
H29A H 0.7855 0.1858 0.2515 0.038 Uiso 1 1 calc R . .
C7 C 0.5134(2) 0.5336(4) 0.20666(13) 0.0423(8) Uani 1 1 d . . .
H7A H 0.5058 0.5462 0.2470 0.051 Uiso 1 1 calc R . .
H7B H 0.5880 0.5139 0.2017 0.051 Uiso 1 1 calc R . .
C5 C 0.3503(2) 0.3651(4) 0.20268(13) 0.0407(8) Uani 1 1 d . . .
H5A H 0.3249 0.4357 0.2294 0.049 Uiso 1 1 calc R . .
C19 C 0.7401(2) 0.7978(4) 0.10398(12) 0.0396(7) Uani 1 1 d . . .
H19A H 0.6693 0.7504 0.1011 0.048 Uiso 1 1 calc R . .
H19B H 0.7319 0.9157 0.1027 0.048 Uiso 1 1 calc R . .
C10 C 0.3887(3) -0.0745(4) 0.05464(13) 0.0476(8) Uani 1 1 d . . .
H10A H 0.4247 -0.1431 0.0293 0.071 Uiso 1 1 calc R . .
H10B H 0.3344 -0.0127 0.0334 0.071 Uiso 1 1 calc R . .
H10C H 0.3568 -0.1411 0.0821 0.071 Uiso 1 1 calc R . .
C18 C 0.8725(3) 0.3225(5) -0.08410(15) 0.0655(11) Uani 1 1 d . . .
H18A H 0.8659 0.2070 -0.0906 0.098 Uiso 1 1 calc R . .
H18B H 0.9453 0.3549 -0.0861 0.098 Uiso 1 1 calc R . .
H18C H 0.8283 0.3801 -0.1125 0.098 Uiso 1 1 calc R . .
C14 C 0.8917(2) 0.8129(4) -0.02449(13) 0.0410(8) Uani 1 1 d . . .
H14A H 0.9249 0.8910 -0.0456 0.049 Uiso 1 1 calc R . .
C4 C 0.2887(2) 0.2404(4) 0.18266(13) 0.0429(8) Uani 1 1 d . . .
H4A H 0.2211 0.2264 0.1953 0.052 Uiso 1 1 calc R . .
C8 C 0.4793(3) 0.6842(4) 0.17697(15) 0.0608(10) Uani 1 1 d . . .
H8A H 0.5218 0.7740 0.1920 0.091 Uiso 1 1 calc R . .
H8B H 0.4057 0.7047 0.1823 0.091 Uiso 1 1 calc R . .
H8C H 0.4882 0.6726 0.1372 0.091 Uiso 1 1 calc R . .
C20 C 0.7944(3) 0.7523(4) 0.16015(13) 0.0533(9) Uani 1 1 d . . .
H20A H 0.7530 0.7902 0.1899 0.080 Uiso 1 1 calc R . .
H20B H 0.8637 0.8018 0.1642 0.080 Uiso 1 1 calc R . .
H20C H 0.8015 0.6356 0.1625 0.080 Uiso 1 1 calc R . .

loop_
_atom_site_aniso_label
_atom_site_aniso_U_11
_atom_site_aniso_U_22
_atom_site_aniso_U_33
_atom_site_aniso_U_23
_atom_site_aniso_U_13
_atom_site_aniso_U_12
Cu1 0.01866(16) 0.02422(17) 0.02641(18) 0.00286(14) 0.00272(12) -0.00226(14)
S1 0.0200(3) 0.0340(4) 0.0293(4) 0.0082(3) 0.0014(3) -0.0045(3)
N2 0.0188(11) 0.0239(12) 0.0281(12) 0.0022(9) 0.0029(9) -0.0033(9)
N1 0.0196(11) 0.0256(12) 0.0283(12) 0.0024(9) 0.0045(9) -0.0029(9)
C23 0.0251(14) 0.0224(13) 0.0260(14) 0.0014(11) 0.0032(11) -0.0032(11)
C16 0.0232(14) 0.0357(17) 0.0330(15) 0.0013(12) 0.0023(12) -0.0056(12)
C11 0.0160(12) 0.0272(14) 0.0256(14) 0.0055(11) -0.0011(10) -0.0041(11)
C12 0.0223(14) 0.0282(15) 0.0331(15) 0.0026(12) 0.0000(12) -0.0028(11)
C2 0.0245(14) 0.0293(15) 0.0277(14) 0.0032(12) 0.0020(11) -0.0024(12)
C22 0.0202(13) 0.0231(14) 0.0282(14) -0.0014(11) 0.0028(11) -0.0017(11)
C24 0.0220(13) 0.0192(13) 0.0328(15) -0.0004(11) -0.0009(11) -0.0049(11)
C25 0.0282(15) 0.0286(15) 0.0357(16) 0.0003(12) 0.0033(12) -0.0006(12)
C1 0.0181(13) 0.0293(15) 0.0260(14) 0.0056(11) 0.0029(11) -0.0011(11)
C6 0.0296(15) 0.0327(16) 0.0349(16) 0.0000(12) 0.0059(13) 0.0011(12)
C13 0.0319(16) 0.0277(16) 0.0491(19) 0.0062(13) 0.0010(14) -0.0079(13)
C26 0.0272(15) 0.0350(17) 0.057(2) -0.0040(15) -0.0025(14) 0.0063(13)
C9 0.0364(16) 0.0293(16) 0.0423(17) -0.0018(13) 0.0119(13) -0.0040(13)
C28 0.0507(19) 0.0407(18) 0.0330(16) 0.0045(14) -0.0059(14) -0.0018(16)
C17 0.0387(18) 0.0427(18) 0.0415(18) -0.0079(14) 0.0112(14) -0.0044(14)
C21 0.0177(13) 0.0249(13) 0.0282(14) -0.0038(11) 0.0026(11) -0.0021(10)
C27 0.0407(18) 0.0383(18) 0.049(2) 0.0020(15) -0.0168(15) 0.0072(14)
C3 0.0264(15) 0.0389(17) 0.0424(18) -0.0007(14) 0.0055(13) -0.0095(13)
C15 0.0354(17) 0.053(2) 0.0351(17) 0.0050(15) 0.0128(14) -0.0083(15)
C29 0.0319(16) 0.0300(15) 0.0320(16) 0.0012(12) 0.0015(13) -0.0021(12)
C7 0.0439(18) 0.0401(19) 0.0440(18) -0.0069(14) 0.0098(15) -0.0044(15)
C5 0.0348(17) 0.0472(19) 0.0419(18) -0.0074(15) 0.0149(14) 0.0021(14)
C19 0.0403(18) 0.0308(16) 0.0492(19) -0.0077(14) 0.0127(15) -0.0054(14)
C10 0.052(2) 0.0444(19) 0.0469(19) -0.0124(16) 0.0050(16) -0.0082(16)
C18 0.076(3) 0.065(3) 0.060(2) -0.021(2) 0.031(2) -0.010(2)
C14 0.0349(17) 0.0412(18) 0.0479(19) 0.0160(15) 0.0095(15) -0.0084(14)
C4 0.0265(16) 0.056(2) 0.0476(19) -0.0029(16) 0.0143(14) -0.0052(15)
C8 0.083(3) 0.042(2) 0.056(2) 0.0001(18) 0.000(2) -0.010(2)
C20 0.083(3) 0.0404(19) 0.0382(19) -0.0079(15) 0.0128(18) -0.0105(18)

loop_
_atom_type_symbol
_atom_type_description
_atom_type_scat_dispersion_real
_atom_type_scat_dispersion_imag
_atom_type_scat_source
C C 0.0033 0.0016 'International Tables Vol C Tables 4.2.6.8 and 6.1.1.4'
H H 0.0000 0.0000 'International Tables Vol C Tables 4.2.6.8 and 6.1.1.4'
N N 0.0061 0.0033 'International Tables Vol C Tables 4.2.6.8 and 6.1.1.4'
S S 0.1246 0.1234 'International Tables Vol C Tables 4.2.6.8 and 6.1.1.4'
Cu Cu 0.3201 1.2651 'International Tables Vol C Tables 4.2.6.8 and 6.1.1.4'

loop_
_geom_angle_atom_site_label_1
_geom_angle_atom_site_label_2
_geom_angle_atom_site_label_3
_geom_angle
_geom_angle_site_symmetry_1
_geom_angle_site_symmetry_3
_geom_angle_publ_flag
N2 Cu1 N1 96.91(9) . . ?
N2 Cu1 S1 100.28(6) . 3_665 ?
N1 Cu1 S1 162.64(7) . 3_665 ?
N2 Cu1 S1 160.80(7) . . ?
N1 Cu1 S1 102.15(7) . . ?
S1 Cu1 S1 60.58(3) 3_665 . ?
Cu1 S1 Cu1 119.42(3) 3_665 . ?
Cu1 S1 S1 59.73(3) 3_665 3_665 ?
Cu1 S1 S1 59.69(4) . 3_665 ?
C21 N2 C11 117.2(2) . . ?
C21 N2 Cu1 121.60(17) . . ?
C11 N2 Cu1 121.19(16) . . ?
C23 N1 C1 116.9(2) . . ?
C23 N1 Cu1 121.95(17) . . ?
C1 N1 Cu1 121.11(17) . . ?
N1 C23 C22 127.2(2) . . ?
N1 C23 H23A 116.4 . . ?
C22 C23 H23A 116.4 . . ?
C15 C16 C11 117.2(3) . . ?
C15 C16 C17 123.3(3) . . ?
C11 C16 C17 119.5(2) . . ?
C12 C11 C16 122.5(2) . . ?
C12 C11 N2 118.9(2) . . ?
C16 C11 N2 118.5(2) . . ?
C13 C12 C11 117.8(2) . . ?
C13 C12 C19 120.3(3) . . ?
C11 C12 C19 121.8(2) . . ?
C3 C2 C1 117.9(2) . . ?
C3 C2 C9 122.4(2) . . ?
C1 C2 C9 119.7(2) . . ?
C21 C22 C23 122.0(2) . . ?
C21 C22 C24 118.3(2) . . ?
C23 C22 C24 119.5(2) . . ?
C25 C24 C29 117.1(2) . . ?
C25 C24 C22 120.6(2) . . ?
C29 C24 C22 122.3(2) . . ?
C26 C25 C24 121.4(3) . . ?
C26 C25 H25A 119.3 . . ?
C24 C25 H25A 119.3 . . ?
C6 C1 C2 121.9(2) . . ?
C6 C1 N1 118.8(2) . . ?
C2 C1 N1 119.3(2) . . ?
C5 C6 C1 117.7(3) . . ?
C5 C6 C7 119.6(3) . . ?
C1 C6 C7 122.6(2) . . ?
C14 C13 C12 120.8(3) . . ?
C14 C13 H13A 119.6 . . ?
C12 C13 H13A 119.6 . . ?
C27 C26 C25 120.2(3) . . ?
C27 C26 H26A 119.9 . . ?
C25 C26 H26A 119.9 . . ?
C2 C9 C10 116.1(2) . . ?
C2 C9 H9A 108.3 . . ?
C10 C9 H9A 108.3 . . ?
C2 C9 H9B 108.3 . . ?
C10 C9 H9B 108.3 . . ?
H9A C9 H9B 107.4 . . ?
C27 C28 C29 120.9(3) . . ?
C27 C28 H28A 119.6 . . ?
C29 C28 H28A 119.6 . . ?
C18 C17 C16 116.4(3) . . ?
C18 C17 H17A 108.2 . . ?
C16 C17 H17A 108.2 . . ?
C18 C17 H17B 108.2 . . ?
C16 C17 H17B 108.2 . . ?
H17A C17 H17B 107.3 . . ?
N2 C21 C22 128.0(2) . . ?
N2 C21 H21A 116.0 . . ?
C22 C21 H21A 116.0 . . ?
C28 C27 C26 119.3(3) . . ?
C28 C27 H27A 120.3 . . ?
C26 C27 H27A 120.3 . . ?
C4 C3 C2 120.7(3) . . ?
C4 C3 H3A 119.6 . . ?
C2 C3 H3A 119.6 . . ?
C14 C15 C16 121.2(3) . . ?
C14 C15 H15A 119.4 . . ?
C16 C15 H15A 119.4 . . ?
C28 C29 C24 121.1(3) . . ?
C28 C29 H29A 119.5 . . ?
C24 C29 H29A 119.5 . . ?
C8 C7 C6 111.3(3) . . ?
C8 C7 H7A 109.4 . . ?
C6 C7 H7A 109.4 . . ?
C8 C7 H7B 109.4 . . ?
C6 C7 H7B 109.4 . . ?
H7A C7 H7B 108.0 . . ?
C4 C5 C6 121.5(3) . . ?
C4 C5 H5A 119.3 . . ?
C6 C5 H5A 119.3 . . ?
C12 C19 C20 115.2(3) . . ?
C12 C19 H19A 108.5 . . ?
C20 C19 H19A 108.5 . . ?
C12 C19 H19B 108.5 . . ?
C20 C19 H19B 108.5 . . ?
H19A C19 H19B 107.5 . . ?
C9 C10 H10A 109.5 . . ?
C9 C10 H10B 109.5 . . ?
H10A C10 H10B 109.5 . . ?
C9 C10 H10C 109.5 . . ?
H10A C10 H10C 109.5 . . ?
H10B C10 H10C 109.5 . . ?
C17 C18 H18A 109.5 . . ?
C17 C18 H18B 109.5 . . ?
H18A C18 H18B 109.5 . . ?
C17 C18 H18C 109.5 . . ?
H18A C18 H18C 109.5 . . ?
H18B C18 H18C 109.5 . . ?
C13 C14 C15 120.4(3) . . ?
C13 C14 H14A 119.8 . . ?
C15 C14 H14A 119.8 . . ?
C5 C4 C3 120.3(3) . . ?
C5 C4 H4A 119.9 . . ?
C3 C4 H4A 119.9 . . ?
C7 C8 H8A 109.5 . . ?
C7 C8 H8B 109.5 . . ?
H8A C8 H8B 109.5 . . ?
C7 C8 H8C 109.5 . . ?
H8A C8 H8C 109.5 . . ?
H8B C8 H8C 109.5 . . ?
C19 C20 H20A 109.5 . . ?
C19 C20 H20B 109.5 . . ?
H20A C20 H20B 109.5 . . ?
C19 C20 H20C 109.5 . . ?
H20A C20 H20C 109.5 . . ?
H20B C20 H20C 109.5 . . ?

loop_
_geom_bond_atom_site_label_1
_geom_bond_atom_site_label_2
_geom_bond_distance
_geom_bond_site_symmetry_2
_geom_bond_publ_flag
Cu1 N2 1.909(2) . ?
Cu1 N1 1.910(2) . ?
Cu1 S1 2.1940(10) 3_665 ?
Cu1 S1 2.1951(10) . ?
S1 Cu1 2.1940(10) 3_665 ?
S1 S1 2.2138(13) 3_665 ?
N2 C21 1.313(3) . ?
N2 C11 1.446(3) . ?
N1 C23 1.316(3) . ?
N1 C1 1.445(3) . ?
C23 C22 1.408(3) . ?
C23 H23A 0.9500 . ?
C16 C15 1.397(4) . ?
C16 C11 1.399(4) . ?
C16 C17 1.515(4) . ?
C11 C12 1.398(4) . ?
C12 C13 1.395(4) . ?
C12 C19 1.511(4) . ?
C2 C3 1.396(4) . ?
C2 C1 1.403(4) . ?
C2 C9 1.512(4) . ?
C22 C21 1.402(3) . ?
C22 C24 1.485(4) . ?
C24 C25 1.399(4) . ?
C24 C29 1.400(4) . ?
C25 C26 1.385(4) . ?
C25 H25A 0.9500 . ?
C1 C6 1.399(4) . ?
C6 C5 1.391(4) . ?
C6 C7 1.524(4) . ?
C13 C14 1.378(4) . ?
C13 H13A 0.9500 . ?
C26 C27 1.380(4) . ?
C26 H26A 0.9500 . ?
C9 C10 1.517(4) . ?
C9 H9A 0.9900 . ?
C9 H9B 0.9900 . ?
C28 C27 1.376(4) . ?
C28 C29 1.381(4) . ?
C28 H28A 0.9500 . ?
C17 C18 1.502(4) . ?
C17 H17A 0.9900 . ?
C17 H17B 0.9900 . ?
C21 H21A 0.9500 . ?
C27 H27A 0.9500 . ?
C3 C4 1.381(4) . ?
C3 H3A 0.9500 . ?
C15 C14 1.382(4) . ?
C15 H15A 0.9500 . ?
C29 H29A 0.9500 . ?
C7 C8 1.496(5) . ?
C7 H7A 0.9900 . ?
C7 H7B 0.9900 . ?
C5 C4 1.373(4) . ?
C5 H5A 0.9500 . ?
C19 C20 1.522(4) . ?
C19 H19A 0.9900 . ?
C19 H19B 0.9900 . ?
C10 H10A 0.9800 . ?
C10 H10B 0.9800 . ?
C10 H10C 0.9800 . ?
C18 H18A 0.9800 . ?
C18 H18B 0.9800 . ?
C18 H18C 0.9800 . ?
C14 H14A 0.9500 . ?
C4 H4A 0.9500 . ?
C8 H8A 0.9800 . ?
C8 H8B 0.9800 . ?
C8 H8C 0.9800 . ?
C20 H20A 0.9800 . ?
C20 H20B 0.9800 . ?
C20 H20C 0.9800 . ?

loop_
_geom_torsion_atom_site_label_1
_geom_torsion_atom_site_label_2
_geom_torsion_atom_site_label_3
_geom_torsion_atom_site_label_4
_geom_torsion
_geom_torsion_site_symmetry_1
_geom_torsion_site_symmetry_2
_geom_torsion_site_symmetry_3
_geom_torsion_site_symmetry_4
_geom_torsion_publ_flag
N2 Cu1 S1 Cu1 -5.0(2) . . . 3_665 ?
N1 Cu1 S1 Cu1 -178.11(7) . . . 3_665 ?
S1 Cu1 S1 Cu1 0.0 3_665 . . 3_665 ?
N2 Cu1 S1 S1 -5.0(2) . . . 3_665 ?
N1 Cu1 S1 S1 -178.11(7) . . . 3_665 ?
N1 Cu1 N2 C21 14.2(2) . . . . ?
S1 Cu1 N2 C21 -163.42(19) 3_665 . . . ?
S1 Cu1 N2 C21 -159.02(16) . . . . ?
N1 Cu1 N2 C11 -165.79(18) . . . . ?
S1 Cu1 N2 C11 16.57(19) 3_665 . . . ?
S1 Cu1 N2 C11 21.0(3) . . . . ?
N2 Cu1 N1 C23 -14.4(2) . . . . ?
S1 Cu1 N1 C23 157.84(17) 3_665 . . . ?
S1 Cu1 N1 C23 163.36(19) . . . . ?
N2 Cu1 N1 C1 165.52(19) . . . . ?
S1 Cu1 N1 C1 -22.3(4) 3_665 . . . ?
S1 Cu1 N1 C1 -16.7(2) . . . . ?
C1 N1 C23 C22 -173.4(2) . . . . ?
Cu1 N1 C23 C22 6.5(4) . . . . ?
C15 C16 C11 C12 1.3(4) . . . . ?
C17 C16 C11 C12 -177.9(3) . . . . ?
C15 C16 C11 N2 178.6(2) . . . . ?
C17 C16 C11 N2 -0.6(4) . . . . ?
C21 N2 C11 C12 -99.6(3) . . . . ?
Cu1 N2 C11 C12 80.4(3) . . . . ?
C21 N2 C11 C16 82.9(3) . . . . ?
Cu1 N2 C11 C16 -97.1(2) . . . . ?
C16 C11 C12 C13 -2.4(4) . . . . ?
N2 C11 C12 C13 -179.7(2) . . . . ?
C16 C11 C12 C19 176.6(3) . . . . ?
N2 C11 C12 C19 -0.7(4) . . . . ?
N1 C23 C22 C21 6.4(4) . . . . ?
N1 C23 C22 C24 -177.3(2) . . . . ?
C21 C22 C24 C25 -39.6(4) . . . . ?
C23 C22 C24 C25 143.9(3) . . . . ?
C21 C22 C24 C29 139.8(3) . . . . ?
C23 C22 C24 C29 -36.7(4) . . . . ?
C29 C24 C25 C26 -0.6(4) . . . . ?
C22 C24 C25 C26 178.8(3) . . . . ?
C3 C2 C1 C6 1.1(4) . . . . ?
C9 C2 C1 C6 -177.2(3) . . . . ?
C3 C2 C1 N1 -177.4(2) . . . . ?
C9 C2 C1 N1 4.3(4) . . . . ?
C23 N1 C1 C6 88.3(3) . . . . ?
Cu1 N1 C1 C6 -91.6(3) . . . . ?
C23 N1 C1 C2 -93.1(3) . . . . ?
Cu1 N1 C1 C2 87.0(3) . . . . ?
C2 C1 C6 C5 -1.0(4) . . . . ?
N1 C1 C6 C5 177.5(2) . . . . ?
C2 C1 C6 C7 -178.9(3) . . . . ?
N1 C1 C6 C7 -0.4(4) . . . . ?
C11 C12 C13 C14 2.0(4) . . . . ?
C19 C12 C13 C14 -177.0(3) . . . . ?
C24 C25 C26 C27 1.2(4) . . . . ?
C3 C2 C9 C10 14.7(4) . . . . ?
C1 C2 C9 C10 -167.0(3) . . . . ?
C15 C16 C17 C18 -9.6(5) . . . . ?
C11 C16 C17 C18 169.5(3) . . . . ?
C11 N2 C21 C22 173.8(2) . . . . ?
Cu1 N2 C21 C22 -6.2(4) . . . . ?
C23 C22 C21 N2 -6.6(4) . . . . ?
C24 C22 C21 N2 177.1(2) . . . . ?
C29 C28 C27 C26 -0.6(5) . . . . ?
C25 C26 C27 C28 -0.6(5) . . . . ?
C1 C2 C3 C4 -0.3(4) . . . . ?
C9 C2 C3 C4 178.0(3) . . . . ?
C11 C16 C15 C14 0.3(4) . . . . ?
C17 C16 C15 C14 179.4(3) . . . . ?
C27 C28 C29 C24 1.2(5) . . . . ?
C25 C24 C29 C28 -0.6(4) . . . . ?
C22 C24 C29 C28 -180.0(3) . . . . ?
C5 C6 C7 C8 -79.8(4) . . . . ?
C1 C6 C7 C8 98.0(3) . . . . ?
C1 C6 C5 C4 0.1(5) . . . . ?
C7 C6 C5 C4 178.0(3) . . . . ?
C13 C12 C19 C20 -107.7(3) . . . . ?
C11 C12 C19 C20 73.3(4) . . . . ?
C12 C13 C14 C15 -0.6(5) . . . . ?
C16 C15 C14 C13 -0.6(5) . . . . ?
C6 C5 C4 C3 0.7(5) . . . . ?
C2 C3 C4 C5 -0.6(5) . . . . ?
